data_7053270
loop_
_publ_author_name
'Adam, Martin S.'
'Gutmann, Matthias J.'
'Leech, Charlotte K.'
'Middlemiss, Derek S.'
'Parkin, Andrew'
'Thomas, Lynne H.'
'Wilson, Chick C.'

_publ_section_title
;
 Stability and cooperativity of hydrogen bonds in dihydroxybenzoic acids
;
_journal_issue 1
_journal_name_full 'New Journal of Chemistry'
_journal_page_first 85
_journal_paper_doi 10.1039/b9nj00353c
_journal_volume 34
_journal_year 2010
_chemical_formula_moiety 'C7 H6 O4'
_chemical_formula_sum 'C7 H6 O4'
_chemical_formula_weight 154.12
_chemical_name_systematic '2,5-dihydroxybenzoic acid'
_space_group_IT_number 14
_symmetry_cell_setting monoclinic
_symmetry_space_group_name_Hall '-P 2yn'
_symmetry_space_group_name_H-M 'P 1 21/n 1'
_atom_sites_solution_hydrogens difmap
_atom_sites_solution_primary direct
_atom_sites_solution_secondary difmap
_cell_angle_alpha 90
_cell_angle_beta 92.978(2)
_cell_angle_gamma 90
_cell_formula_units_Z 4
_cell_length_a 5.5929(3)
_cell_length_b 4.8891(2)
_cell_length_c 23.4513(9)
_cell_measurement_reflns_used 0
_cell_measurement_temperature 200(2)
_cell_measurement_theta_max 0
_cell_measurement_theta_min 0
_cell_volume 640.39(5)
_computing_cell_refinement 'DENZO/SCALEPACK (Otwinowski & Minor, 1997)'
_computing_data_collection 'COLLECT (Nonius, 1997-2001).'
_computing_data_reduction 'DENZO/SCALEPACK (Otwinowski & Minor, 1997)'
_computing_molecular_graphics 'ORTEP (Farrugia, 1997), Mercury (McRae, 2006)'
_computing_structure_refinement 'SHELXL-97 (Sheldrick, 2008)'
_computing_structure_solution 'SIR92 (Altomare et al., 1994)'
_diffrn_ambient_temperature 200(2)
_diffrn_measured_fraction_theta_full 0.987
_diffrn_measured_fraction_theta_max 0.987
_diffrn_measurement_device_type 'Nonius KappaCCD'
_diffrn_measurement_method '\f & \w scans'
_diffrn_radiation_monochromator graphite
_diffrn_radiation_type 'Mo K\a'
_diffrn_radiation_wavelength 0.71073
_diffrn_reflns_av_R_equivalents 0.0877
_diffrn_reflns_av_unetI/netI 0.0577
_diffrn_reflns_limit_h_max 7
_diffrn_reflns_limit_h_min -7
_diffrn_reflns_limit_k_max 6
_diffrn_reflns_limit_k_min -6
_diffrn_reflns_limit_l_max 32
_diffrn_reflns_limit_l_min -28
_diffrn_reflns_number 12405
_diffrn_reflns_theta_full 30.15
_diffrn_reflns_theta_max 30.15
_diffrn_reflns_theta_min 1.74
_exptl_absorpt_coefficient_mu 0.134
_exptl_absorpt_correction_type none
_exptl_crystal_colour clear
_exptl_crystal_density_diffrn 1.599
_exptl_crystal_density_method 'not measured'
_exptl_crystal_description block
_exptl_crystal_F_000 320
_refine_diff_density_max 0.267
_refine_diff_density_min -0.265
_refine_diff_density_rms 0.067
_refine_ls_extinction_method none
_refine_ls_goodness_of_fit_ref 1.04
_refine_ls_hydrogen_treatment refall
_refine_ls_matrix_type full
_refine_ls_number_parameters 124
_refine_ls_number_reflns 1864
_refine_ls_number_restraints 0
_refine_ls_restrained_S_all 1.04
_refine_ls_R_factor_all 0.1107
_refine_ls_R_factor_gt 0.0531
_refine_ls_shift/su_max 0
_refine_ls_shift/su_mean 0
_refine_ls_structure_factor_coef Fsqd
_refine_ls_weighting_details 'calc w=1/[\s^2^(Fo^2^)+(0.0597P)^2^+0.4207P] where P=(Fo^2^+2Fc^2^)/3'
_refine_ls_weighting_scheme calc
_refine_ls_wR_factor_ref 0.1535
_reflns_number_gt 1105
_reflns_number_total 1864
_reflns_threshold_expression >2\s(I)
_cod_data_source_file b9nj00353c.txt
_cod_data_source_block 25dhoba200kxray
_cod_depositor_comments
;
The following automatic conversions were performed:

'_symmetry_cell_setting' value 'Monoclinic' changed to 'monoclinic'
according to /home/saulius/struct/CIF-dictionaries/cif_core.dic
dictionary named 'cif_core.dic' version 2.4.2 from 2011-04-26.

Automatic conversion script
Id: cif_fix_values 1891 2012-01-12 08:04:46Z andrius 
;
_cod_original_sg_symbol_H-M 'P 1 21/n 1 '
_cod_database_code 7053270

loop_
_symmetry_equiv_pos_as_xyz
'x, y, z'
'-x+1/2, y+1/2, -z+1/2'
'-x, -y, -z'
'x-1/2, -y-1/2, z-1/2'

loop_
_atom_site_label
_atom_site_fract_x
_atom_site_fract_y
_atom_site_fract_z
_atom_site_U_iso_or_equiv
_atom_site_adp_type
_atom_site_calc_flag
_atom_site_occupancy
_atom_site_type_symbol
C1 0.0854(4) 0.5165(4) 0.10443(8) 0.0221(5) Uani d 1 C
C2 0.2877(4) 0.3508(5) 0.10085(9) 0.0251(5) Uani d 1 C
O2 0.4415(3) 0.3715(4) 0.05810(7) 0.0376(5) Uani d 1 O
C3 0.3372(4) 0.1527(5) 0.14296(9) 0.0273(5) Uani d 1 C
C4 0.1908(4) 0.1234(5) 0.18736(9) 0.0255(5) Uani d 1 C
C5 -0.0112(4) 0.2896(4) 0.19149(8) 0.0218(5) Uani d 1 C
O5 -0.1501(3) 0.2511(3) 0.23800(6) 0.0279(4) Uani d 1 O
C6 -0.0655(4) 0.4839(4) 0.15004(8) 0.0220(5) Uani d 1 C
C7 0.0328(4) 0.7256(4) 0.06028(8) 0.0247(5) Uani d 1 C
O8 0.1657(3) 0.7606(3) 0.02042(6) 0.0345(4) Uani d 1 O
O9 -0.1621(3) 0.8712(3) 0.06615(7) 0.0303(4) Uani d 1 O
H31 0.486(5) 0.037(5) 0.1395(10) 0.035(7) Uiso d 1 H
H41 0.236(4) -0.014(5) 0.2167(10) 0.030(6) Uiso d 1 H
H61 -0.209(5) 0.606(6) 0.1521(10) 0.036(7) Uiso d 1 H
H1 -0.179(6) 0.987(8) 0.0349(15) 0.077(11) Uiso d 1 H
H2 -0.231(6) 0.408(7) 0.2437(13) 0.053(9) Uiso d 1 H
H5 0.382(6) 0.517(8) 0.0371(13) 0.060(10) Uiso d 1 H

loop_
_atom_site_aniso_label
_atom_site_aniso_U_11
_atom_site_aniso_U_22
_atom_site_aniso_U_33
_atom_site_aniso_U_12
_atom_site_aniso_U_13
_atom_site_aniso_U_23
C1 0.0271(11) 0.0213(11) 0.0182(9) -0.0012(9) 0.0033(8) 0.0002(8)
C2 0.0259(11) 0.0281(12) 0.0217(10) -0.0014(9) 0.0051(8) -0.0009(9)
O2 0.0350(10) 0.0447(11) 0.0349(9) 0.0088(8) 0.0192(7) 0.0103(8)
C3 0.0255(11) 0.0279(12) 0.0283(11) 0.0039(9) 0.0014(9) 0.0004(9)
C4 0.0305(12) 0.0227(11) 0.0228(10) 0.0003(9) -0.0014(8) 0.0008(9)
C5 0.0260(11) 0.0221(11) 0.0175(9) -0.0046(8) 0.0041(8) -0.0011(8)
O5 0.0387(10) 0.0249(8) 0.0211(7) 0.0021(7) 0.0108(6) 0.0046(6)
C6 0.0257(11) 0.0199(10) 0.0206(10) 0.0007(9) 0.0032(8) -0.0010(8)
C7 0.0316(12) 0.0235(11) 0.0192(10) -0.0022(9) 0.0027(8) -0.0012(8)
O8 0.0430(10) 0.0362(10) 0.0257(8) 0.0035(8) 0.0141(7) 0.0103(7)
O9 0.0345(9) 0.0300(9) 0.0269(8) 0.0058(7) 0.0066(6) 0.0091(7)

loop_
_atom_type_symbol
_atom_type_description
_atom_type_scat_dispersion_real
_atom_type_scat_dispersion_imag
_atom_type_scat_source
C C 0.0033 0.0016 'International Tables Vol C Tables 4.2.6.8 and 6.1.1.4'
H H 0 0 'International Tables Vol C Tables 4.2.6.8 and 6.1.1.4'
O O 0.0106 0.006 'International Tables Vol C Tables 4.2.6.8 and 6.1.1.4'

loop_
_geom_angle_atom_site_label_1
_geom_angle_atom_site_label_2
_geom_angle_atom_site_label_3
_geom_angle
C2 C1 C6 119.99(19)
C2 C1 C7 119.51(18)
C6 C1 C7 120.50(19)
O2 C2 C1 123.1(2)
O2 C2 C3 117.6(2)
C1 C2 C3 119.30(19)
C2 O2 H5 103.2(19)
C4 C3 C2 120.4(2)
C4 C3 H31 122.0(14)
C2 C3 H31 117.6(14)
C3 C4 C5 120.7(2)
C3 C4 H41 117.6(14)
C5 C4 H41 121.7(14)
C6 C5 O5 122.41(19)
C6 C5 C4 119.97(19)
O5 C5 C4 117.62(18)
C5 O5 H2 107.8(19)
C5 C6 C1 119.6(2)
C5 C6 H61 121.5(14)
C1 C6 H61 118.8(14)
O8 C7 O9 122.6(2)
O8 C7 C1 121.4(2)
O9 C7 C1 115.98(18)
C7 O9 H1 107(2)

loop_
_geom_bond_atom_site_label_1
_geom_bond_atom_site_label_2
_geom_bond_distance
C1 C2 1.398(3)
C1 C6 1.406(3)
C1 C7 1.474(3)
C2 O2 1.358(2)
C2 C3 1.400(3)
O2 H5 0.92(4)
C3 C4 1.365(3)
C3 H31 1.01(3)
C4 C5 1.399(3)
C4 H41 0.98(3)
C5 C6 1.382(3)
C5 O5 1.385(2)
O5 H2 0.90(3)
C6 H61 1.00(3)
C7 O8 1.236(2)
C7 O9 1.315(3)
O9 H1 0.93(4)

loop_
_geom_torsion_atom_site_label_1
_geom_torsion_atom_site_label_2
_geom_torsion_atom_site_label_3
_geom_torsion_atom_site_label_4
_geom_torsion
C6 C1 C2 O2 -179.8(2)
C7 C1 C2 O2 -0.1(3)
C6 C1 C2 C3 0.2(3)
C7 C1 C2 C3 179.9(2)
O2 C2 C3 C4 179.4(2)
C1 C2 C3 C4 -0.6(3)
C2 C3 C4 C5 0.2(3)
C3 C4 C5 C6 0.7(3)
C3 C4 C5 O5 -179.2(2)
O5 C5 C6 C1 178.76(19)
C4 C5 C6 C1 -1.1(3)
C2 C1 C6 C5 0.7(3)
C7 C1 C6 C5 -179.0(2)
C2 C1 C7 O8 -1.0(3)
C6 C1 C7 O8 178.7(2)
C2 C1 C7 O9 179.17(19)
C6 C1 C7 O9 -1.1(3)
